data_7158294
loop_
_publ_author_name
'Lohrman, Jessica'
'Pramanik, Subhamay'
'Kaur, Sandeep'
'Telikepalli, Hanumaiah'
'Day, Victor W.'
'Bowman-James, Kristin'

_publ_section_title
;
 Hydrophilic and hydrophobic carboxamide pincers as anion hosts.
;
_journal_issue 39
_journal_name_full 'Organic &amp; biomolecular chemistry'
_journal_page_first 8516
_journal_page_last 8520
_journal_paper_doi 10.1039/d1ob01605a
_journal_volume 19
_journal_year 2021
_chemical_formula_sum 'C24 H40 N6 O12'
_chemical_formula_weight 604.62
_space_group_crystal_system monoclinic
_space_group_IT_number 14
_space_group_name_Hall '-P 2ybc'
_space_group_name_H-M_alt 'P 1 21/c 1'
_atom_sites_solution_hydrogens difmap
_audit_creation_method SHELXL-2014
_audit_update_record
;
2019-12-28 deposited with the CCDC.	2021-09-06 downloaded from the CCDC.
;
_cell_angle_alpha 90
_cell_angle_beta 101.133(2)
_cell_angle_gamma 90
_cell_formula_units_Z 2
_cell_length_a 11.0587(19)
_cell_length_b 14.955(3)
_cell_length_c 8.8548(15)
_cell_measurement_reflns_used 2384
_cell_measurement_temperature 228(2)
_cell_measurement_theta_max 27.14
_cell_measurement_theta_min 2.32
_cell_volume 1436.9(5)
_computing_cell_refinement 'Bruker SAINT'
_computing_data_collection 'Bruker APEX2'
_computing_data_reduction 'Bruker SAINT'
_computing_molecular_graphics 'Bruker SHELXTL'
_computing_publication_material 'Bruker SHELXTL'
_computing_structure_refinement 'SHELXL-2014 (Sheldrick, 2014)'
_computing_structure_solution 'Bruker SHELXTL'
_diffrn_ambient_temperature 228(2)
_diffrn_measured_fraction_theta_full 0.993
_diffrn_measured_fraction_theta_max 0.982
_diffrn_measurement_device_type 'Bruker SMART APEX CCD'
_diffrn_measurement_method '\f and \w scans'
_diffrn_radiation_type MoK\a
_diffrn_radiation_wavelength 0.71073
_diffrn_reflns_av_R_equivalents 0.0541
_diffrn_reflns_av_unetI/netI 0.0693
_diffrn_reflns_Laue_measured_fraction_full 0.993
_diffrn_reflns_Laue_measured_fraction_max 0.982
_diffrn_reflns_limit_h_max 15
_diffrn_reflns_limit_h_min -15
_diffrn_reflns_limit_k_max 21
_diffrn_reflns_limit_k_min -21
_diffrn_reflns_limit_l_max 12
_diffrn_reflns_limit_l_min -10
_diffrn_reflns_number 11256
_diffrn_reflns_point_group_measured_fraction_full 0.993
_diffrn_reflns_point_group_measured_fraction_max 0.982
_diffrn_reflns_theta_full 27.500
_diffrn_reflns_theta_max 30.521
_diffrn_reflns_theta_min 2.319
_diffrn_source 'fine-focus sealed tube'
_exptl_absorpt_coefficient_mu 0.113
_exptl_absorpt_correction_T_max 1.000
_exptl_absorpt_correction_T_min 0.622
_exptl_absorpt_correction_type multi-scan
_exptl_crystal_colour colourless
_exptl_crystal_density_diffrn 1.397
_exptl_crystal_description Irregular
_exptl_crystal_F_000 644
_exptl_crystal_size_max 0.490
_exptl_crystal_size_mid 0.330
_exptl_crystal_size_min 0.180
_refine_diff_density_max 0.341
_refine_diff_density_min -0.269
_refine_diff_density_rms 0.051
_refine_ls_extinction_method none
_refine_ls_goodness_of_fit_ref 1.025
_refine_ls_hydrogen_treatment refall
_refine_ls_matrix_type full
_refine_ls_number_parameters 270
_refine_ls_number_reflns 4319
_refine_ls_number_restraints 0
_refine_ls_restrained_S_all 1.025
_refine_ls_R_factor_all 0.1009
_refine_ls_R_factor_gt 0.0512
_refine_ls_shift/su_max 0.001
_refine_ls_shift/su_mean 0.000
_refine_ls_structure_factor_coef Fsqd
_refine_ls_weighting_details 'w=1/[\s^2^(Fo^2^)+(0.0437P)^2^+0.2014P] where P=(Fo^2^+2Fc^2^)/3'
_refine_ls_weighting_scheme calc
_refine_ls_wR_factor_gt 0.1084
_refine_ls_wR_factor_ref 0.1334
_reflns_Friedel_coverage 0.000
_reflns_number_gt 2506
_reflns_number_total 4319
_reflns_threshold_expression 'I > 2\s(I)'
_cod_data_source_file d1ob01605a2.cif
_cod_data_source_block k22k
_cod_depositor_comments 'Adding full bibliography for 7158292--7158294.cif.'
_cod_original_cell_volume 1436.9(4)
_cod_original_sg_symbol_H-M 'P 21/c'
_cod_database_code 7158294
_shelx_space_group_comment
; 
The symmetry employed for this shelxl refinement is uniquely defined 
by the following loop, which should always be used as a source of 
symmetry information in preference to the above space-group names. 
They are only intended as comments. 
;
_shelx_estimated_absorpt_t_min 0.947
_shelx_estimated_absorpt_t_max 0.980
_shelxl_version_number 2014-3

loop_
_space_group_symop_operation_xyz
'x, y, z'
'-x, y+1/2, -z+1/2'
'-x, -y, -z'
'x, -y-1/2, z-1/2'

loop_
_atom_site_label
_atom_site_type_symbol
_atom_site_fract_x
_atom_site_fract_y
_atom_site_fract_z
_atom_site_U_iso_or_equiv
_atom_site_adp_type
_atom_site_occupancy
_atom_site_site_symmetry_order
_atom_site_calc_flag
_atom_site_refinement_flags_posn
_atom_site_refinement_flags_adp
_atom_site_refinement_flags_occupancy
_atom_site_disorder_assembly
_atom_site_disorder_group
O1 O 0.20215(12) 0.10839(8) 0.28074(16) 0.0436(3) Uani 1 1 d . . . . .
O2 O 0.06081(13) -0.16941(9) 0.79152(14) 0.0441(3) Uani 1 1 d . . . . .
O3 O 0.36826(13) -0.12899(8) 0.14181(15) 0.0443(3) Uani 1 1 d . . . . .
O4 O 0.39685(16) -0.31796(10) 0.0563(2) 0.0606(5) Uani 1 1 d . . . . .
H40 H 0.445(2) -0.2975(17) 0.133(3) 0.076(9) Uiso 1 1 d . . . . .
O5 O -0.17496(11) -0.32839(8) 0.75172(14) 0.0389(3) Uani 1 1 d . . . . .
O6 O -0.38712(14) -0.21394(10) 0.7936(2) 0.0568(4) Uani 1 1 d . . . . .
H6O H -0.325(2) -0.1867(17) 0.767(3) 0.079(8) Uiso 1 1 d . . . . .
N1 N 0.29493(13) -0.01855(9) 0.38251(18) 0.0330(3) Uani 1 1 d . . . . .
H1N H 0.2877(19) -0.0675(14) 0.440(2) 0.053(6) Uiso 1 1 d . . . . .
N2 N -0.01775(14) -0.24038(9) 0.56781(18) 0.0326(3) Uani 1 1 d . . . . .
H2N H -0.0483(18) -0.2314(13) 0.472(2) 0.044(6) Uiso 1 1 d . . . . .
N3 N 0.09552(12) -0.06015(8) 0.50169(15) 0.0280(3) Uani 1 1 d . . . . .
C1 C 0.20280(15) 0.04000(10) 0.35753(19) 0.0284(3) Uani 1 1 d . . . . .
C2 C 0.09480(14) 0.01939(10) 0.43205(18) 0.0263(3) Uani 1 1 d . . . . .
C4 C 0.00101(14) -0.08024(10) 0.56969(18) 0.0261(3) Uani 1 1 d . . . . .
C5 C 0.01460(15) -0.16874(10) 0.65461(19) 0.0283(4) Uani 1 1 d . . . . .
C6 C 0.40474(16) -0.00770(12) 0.3167(2) 0.0342(4) Uani 1 1 d . . . . .
H6A H 0.4289(17) 0.0567(13) 0.324(2) 0.040(5) Uiso 1 1 d . . . . .
H6B H 0.4703(17) -0.0441(12) 0.378(2) 0.034(5) Uiso 1 1 d . . . . .
C7 C 0.38775(19) -0.03622(12) 0.1517(2) 0.0382(4) Uani 1 1 d . . . . .
H7A H 0.3191(19) -0.0046(14) 0.084(2) 0.052(6) Uiso 1 1 d . . . . .
H7B H 0.4655(19) -0.0212(13) 0.111(2) 0.050(6) Uiso 1 1 d . . . . .
C8 C 0.3504(2) -0.16151(14) -0.0120(3) 0.0504(5) Uani 1 1 d . . . . .
H8A H 0.285(2) -0.1237(15) -0.079(3) 0.063(7) Uiso 1 1 d . . . . .
H8B H 0.430(2) -0.1571(16) -0.053(3) 0.075(8) Uiso 1 1 d . . . . .
C9 C 0.3084(2) -0.25608(15) -0.0155(3) 0.0582(6) Uani 1 1 d . . . . .
H9A H 0.284(2) -0.2774(15) -0.126(3) 0.068(7) Uiso 1 1 d . . . . .
H9B H 0.243(3) -0.2578(17) 0.038(3) 0.078(9) Uiso 1 1 d . . . . .
C10 C -0.0021(2) -0.33121(11) 0.6277(2) 0.0395(4) Uani 1 1 d . . . . .
H10A H 0.0504(17) -0.3285(12) 0.730(2) 0.039(5) Uiso 1 1 d . . . . .
H10B H 0.0402(19) -0.3660(13) 0.559(2) 0.049(6) Uiso 1 1 d . . . . .
C11 C -0.1228(2) -0.37429(12) 0.6389(2) 0.0405(5) Uani 1 1 d . . . . .
H11A H -0.1839(19) -0.3707(13) 0.540(2) 0.050(6) Uiso 1 1 d . . . . .
H11B H -0.1092(17) -0.4362(14) 0.666(2) 0.046(5) Uiso 1 1 d . . . . .
C12 C -0.29613(19) -0.35819(14) 0.7595(3) 0.0460(5) Uani 1 1 d . . . . .
H12A H -0.2922(18) -0.4216(14) 0.799(2) 0.051(6) Uiso 1 1 d . . . . .
H12B H -0.347(2) -0.3553(14) 0.654(3) 0.056(6) Uiso 1 1 d . . . . .
C13 C -0.3498(2) -0.29727(14) 0.8628(3) 0.0470(5) Uani 1 1 d . . . . .
H13A H -0.2828(19) -0.2891(13) 0.960(2) 0.048(6) Uiso 1 1 d . . . . .
H13B H -0.424(2) -0.3245(15) 0.885(3) 0.068(7) Uiso 1 1 d . . . . .

loop_
_atom_site_aniso_label
_atom_site_aniso_U_11
_atom_site_aniso_U_22
_atom_site_aniso_U_33
_atom_site_aniso_U_23
_atom_site_aniso_U_13
_atom_site_aniso_U_12
O1 0.0437(7) 0.0339(7) 0.0599(9) 0.0164(6) 0.0266(6) 0.0048(5)
O2 0.0541(8) 0.0466(8) 0.0294(7) 0.0058(6) 0.0028(6) 0.0022(6)
O3 0.0616(9) 0.0322(7) 0.0407(8) -0.0035(6) 0.0136(7) 0.0023(6)
O4 0.0608(10) 0.0433(8) 0.0704(11) -0.0164(8) -0.0056(9) 0.0075(7)
O5 0.0389(7) 0.0423(7) 0.0368(7) -0.0015(6) 0.0106(6) -0.0099(5)
O6 0.0398(8) 0.0490(9) 0.0840(12) 0.0214(8) 0.0182(8) -0.0023(7)
N1 0.0360(8) 0.0281(7) 0.0399(9) 0.0044(6) 0.0199(7) 0.0030(6)
N2 0.0475(9) 0.0252(7) 0.0280(8) 0.0049(6) 0.0147(7) 0.0015(6)
N3 0.0302(7) 0.0253(6) 0.0305(7) -0.0002(5) 0.0112(6) 0.0000(5)
C1 0.0312(8) 0.0251(7) 0.0318(9) -0.0016(7) 0.0131(7) -0.0015(6)
C2 0.0309(8) 0.0240(7) 0.0253(8) -0.0019(6) 0.0089(7) -0.0032(6)
C4 0.0284(8) 0.0261(7) 0.0250(8) -0.0008(6) 0.0087(6) -0.0010(6)
C5 0.0281(8) 0.0301(8) 0.0296(9) 0.0042(7) 0.0132(7) 0.0021(6)
C6 0.0334(9) 0.0304(9) 0.0426(11) -0.0012(8) 0.0169(8) 0.0004(7)
C7 0.0454(11) 0.0319(9) 0.0423(11) 0.0028(8) 0.0208(9) 0.0024(8)
C8 0.0558(14) 0.0482(12) 0.0441(12) -0.0072(10) 0.0019(11) 0.0026(10)
C9 0.0531(14) 0.0471(12) 0.0684(17) -0.0167(11) -0.0034(13) 0.0053(10)
C10 0.0552(12) 0.0265(9) 0.0427(11) 0.0062(8) 0.0240(10) 0.0072(8)
C11 0.0578(12) 0.0284(9) 0.0367(11) 0.0024(8) 0.0129(10) -0.0034(8)
C12 0.0409(11) 0.0432(11) 0.0529(13) 0.0078(10) 0.0070(10) -0.0114(9)
C13 0.0383(11) 0.0489(12) 0.0571(14) 0.0146(10) 0.0176(10) -0.0042(9)

loop_
_atom_type_symbol
_atom_type_description
_atom_type_scat_dispersion_real
_atom_type_scat_dispersion_imag
_atom_type_scat_source
C C 0.0033 0.0016 'International Tables Vol C Tables 4.2.6.8 and 6.1.1.4'
H H 0.0000 0.0000 'International Tables Vol C Tables 4.2.6.8 and 6.1.1.4'
N N 0.0061 0.0033 'International Tables Vol C Tables 4.2.6.8 and 6.1.1.4'
O O 0.0106 0.0060 'International Tables Vol C Tables 4.2.6.8 and 6.1.1.4'

loop_
_geom_angle_atom_site_label_1
_geom_angle_atom_site_label_2
_geom_angle_atom_site_label_3
_geom_angle
_geom_angle_site_symmetry_1
_geom_angle_site_symmetry_3
_geom_angle_publ_flag
C7 O3 C8 112.87(15) . . ?
C9 O4 H40 113.8(18) . . ?
C11 O5 C12 113.27(15) . . ?
C13 O6 H6O 110.4(17) . . ?
C1 N1 C6 122.19(15) . . ?
C1 N1 H1N 118.6(13) . . ?
C6 N1 H1N 119.1(13) . . ?
C5 N2 C10 122.84(16) . . ?
C5 N2 H2N 117.1(13) . . ?
C10 N2 H2N 120.0(13) . . ?
C4 N3 C2 118.12(13) . . ?
O1 C1 N1 124.29(15) . . ?
O1 C1 C2 119.58(14) . . ?
N1 C1 C2 116.12(14) . . ?
N3 C2 C4 121.45(14) . 3_556 ?
N3 C2 C1 116.71(13) . . ?
C4 C2 C1 121.83(13) 3_556 . ?
N3 C4 C2 120.44(14) . 3_556 ?
N3 C4 C5 114.11(13) . . ?
C2 C4 C5 125.30(14) 3_556 . ?
O2 C5 N2 125.64(15) . . ?
O2 C5 C4 118.82(15) . . ?
N2 C5 C4 115.34(14) . . ?
N1 C6 C7 113.69(16) . . ?
N1 C6 H6A 108.3(11) . . ?
C7 C6 H6A 108.8(10) . . ?
N1 C6 H6B 107.4(10) . . ?
C7 C6 H6B 108.9(10) . . ?
H6A C6 H6B 109.7(15) . . ?
O3 C7 C6 109.32(15) . . ?
O3 C7 H7A 110.1(12) . . ?
C6 C7 H7A 113.0(11) . . ?
O3 C7 H7B 109.0(11) . . ?
C6 C7 H7B 108.9(11) . . ?
H7A C7 H7B 106.4(16) . . ?
O3 C8 C9 109.3(2) . . ?
O3 C8 H8A 108.6(13) . . ?
C9 C8 H8A 109.5(13) . . ?
O3 C8 H8B 110.5(14) . . ?
C9 C8 H8B 110.0(14) . . ?
H8A C8 H8B 108.9(19) . . ?
O4 C9 C8 115.5(2) . . ?
O4 C9 H9A 105.3(13) . . ?
C8 C9 H9A 110.1(13) . . ?
O4 C9 H9B 106.9(16) . . ?
C8 C9 H9B 106.5(16) . . ?
H9A C9 H9B 113(2) . . ?
N2 C10 C11 112.26(16) . . ?
N2 C10 H10A 107.8(11) . . ?
C11 C10 H10A 109.5(11) . . ?
N2 C10 H10B 107.7(12) . . ?
C11 C10 H10B 110.4(12) . . ?
H10A C10 H10B 109.1(17) . . ?
O5 C11 C10 108.98(15) . . ?
O5 C11 H11A 106.9(12) . . ?
C10 C11 H11A 112.3(12) . . ?
O5 C11 H11B 110.8(11) . . ?
C10 C11 H11B 109.3(11) . . ?
H11A C11 H11B 108.5(16) . . ?
O5 C12 C13 109.10(17) . . ?
O5 C12 H12A 109.4(12) . . ?
C13 C12 H12A 111.1(12) . . ?
O5 C12 H12B 107.8(12) . . ?
C13 C12 H12B 109.3(12) . . ?
H12A C12 H12B 110.1(17) . . ?
O6 C13 C12 112.90(18) . . ?
O6 C13 H13A 111.1(11) . . ?
C12 C13 H13A 106.0(11) . . ?
O6 C13 H13B 105.6(13) . . ?
C12 C13 H13B 108.8(14) . . ?
H13A C13 H13B 112.5(18) . . ?

loop_
_geom_bond_atom_site_label_1
_geom_bond_atom_site_label_2
_geom_bond_distance
_geom_bond_site_symmetry_2
_geom_bond_publ_flag
O1 C1 1.2275(19) . ?
O2 C5 1.2214(19) . ?
O3 C7 1.404(2) . ?
O3 C8 1.423(2) . ?
O4 C9 1.406(3) . ?
O4 H40 0.84(3) . ?
O5 C11 1.423(2) . ?
O5 C12 1.426(2) . ?
O6 C13 1.415(2) . ?
O6 H6O 0.87(3) . ?
N1 C1 1.329(2) . ?
N1 C6 1.454(2) . ?
N1 H1N 0.90(2) . ?
N2 C5 1.327(2) . ?
N2 C10 1.456(2) . ?
N2 H2N 0.86(2) . ?
N3 C4 1.337(2) . ?
N3 C2 1.3391(19) . ?
C1 C2 1.504(2) . ?
C2 C4 1.395(2) 3_556 ?
C4 C2 1.395(2) 3_556 ?
C4 C5 1.515(2) . ?
C6 C7 1.499(3) . ?
C6 H6A 0.999(19) . ?
C6 H6B 0.983(18) . ?
C7 H7A 0.99(2) . ?
C7 H7B 1.02(2) . ?
C8 C9 1.487(3) . ?
C8 H8A 1.01(2) . ?
C8 H8B 1.01(3) . ?
C9 H9A 1.01(2) . ?
C9 H9B 0.94(3) . ?
C10 C11 1.503(3) . ?
C10 H10A 0.976(19) . ?
C10 H10B 0.99(2) . ?
C11 H11A 1.00(2) . ?
C11 H11B 0.96(2) . ?
C12 C13 1.493(3) . ?
C12 H12A 1.01(2) . ?
C12 H12B 0.99(2) . ?
C13 H13A 1.03(2) . ?
C13 H13B 0.97(2) . ?

loop_
_geom_hbond_atom_site_label_D
_geom_hbond_atom_site_label_H
_geom_hbond_atom_site_label_A
_geom_hbond_distance_DH
_geom_hbond_distance_HA
_geom_hbond_distance_DA
_geom_hbond_angle_DHA
_geom_hbond_site_symmetry_A
O4 H40 O6 0.84(3) 2.12(3) 2.900(2) 156(2) 4_655
O6 H6O O1 0.87(3) 1.90(3) 2.7622(19) 170(2) 3_556
N1 H1N O4 0.90(2) 2.23(2) 2.991(2) 141.6(18) 4_556
N2 H2N O2 0.86(2) 2.64(2) 3.063(2) 111.8(15) 4
N2 H2N O5 0.86(2) 2.35(2) 3.168(2) 159.3(18) 4
C6 H6A O6 0.999(19) 2.578(19) 3.451(2) 145.9(14) 3_556
C8 H8A O2 1.01(2) 2.61(2) 3.338(3) 128.4(16) 1_554
C10 H10B O2 0.99(2) 2.48(2) 3.185(2) 128.3(15) 4

loop_
_geom_torsion_atom_site_label_1
_geom_torsion_atom_site_label_2
_geom_torsion_atom_site_label_3
_geom_torsion_atom_site_label_4
_geom_torsion
_geom_torsion_site_symmetry_1
_geom_torsion_site_symmetry_2
_geom_torsion_site_symmetry_3
_geom_torsion_site_symmetry_4
_geom_torsion_publ_flag
C6 N1 C1 O1 -1.5(3) . . . . ?
C6 N1 C1 C2 179.45(15) . . . . ?
C4 N3 C2 C4 0.3(2) . . . 3_556 ?
C4 N3 C2 C1 179.68(14) . . . . ?
O1 C1 C2 N3 173.75(15) . . . . ?
N1 C1 C2 N3 -7.1(2) . . . . ?
O1 C1 C2 C4 -6.8(2) . . . 3_556 ?
N1 C1 C2 C4 172.27(15) . . . 3_556 ?
C2 N3 C4 C2 -0.3(2) . . . 3_556 ?
C2 N3 C4 C5 -175.95(14) . . . . ?
C10 N2 C5 O2 0.4(3) . . . . ?
C10 N2 C5 C4 175.23(15) . . . . ?
N3 C4 C5 O2 92.74(18) . . . . ?
C2 C4 C5 O2 -82.7(2) 3_556 . . . ?
N3 C4 C5 N2 -82.51(18) . . . . ?
C2 C4 C5 N2 102.05(19) 3_556 . . . ?
C1 N1 C6 C7 -79.8(2) . . . . ?
C8 O3 C7 C6 179.59(16) . . . . ?
N1 C6 C7 O3 -66.2(2) . . . . ?
C7 O3 C8 C9 -169.93(18) . . . . ?
O3 C8 C9 O4 -69.0(3) . . . . ?
C5 N2 C10 C11 108.4(2) . . . . ?
C12 O5 C11 C10 173.70(16) . . . . ?
N2 C10 C11 O5 -66.2(2) . . . . ?
C11 O5 C12 C13 -171.45(16) . . . . ?
O5 C12 C13 O6 75.0(2) . . . . ?
